data_4506024
loop_
_publ_author_name
'Plonka, Anna M.'
'Banerjee, Debasis'
'Parise, John B.'

_publ_section_title
;
 Effect of Ligand Structural Isomerism in Formation of Calcium
 Coordination Networks
;
_journal_issue 5
_journal_name_full 'Crystal Growth &amp; Design'
_journal_page_first 2460
_journal_paper_doi 10.1021/cg300093h
_journal_volume 12
_journal_year 2012
_chemical_formula_sum 'C33 H37 Ca3 N7 O16'
_chemical_formula_weight 907.94
_chemical_name_systematic
; 
 ? 
;
_space_group_IT_number 2
_symmetry_cell_setting triclinic
_symmetry_space_group_name_Hall '-P 1'
_symmetry_space_group_name_H-M 'P -1'
_atom_sites_solution_hydrogens geom
_atom_sites_solution_primary direct
_atom_sites_solution_secondary difmap
_audit_creation_method SHELXL-97
_cell_angle_alpha 98.257(2)
_cell_angle_beta 111.863(2)
_cell_angle_gamma 107.785(2)
_cell_formula_units_Z 2
_cell_length_a 12.0501(3)
_cell_length_b 13.9638(3)
_cell_length_c 14.7073(3)
_cell_measurement_reflns_used 29343
_cell_measurement_temperature 293(2)
_cell_measurement_theta_max 32.8033
_cell_measurement_theta_min 3.1966
_cell_volume 2092.18(10)
_computing_cell_refinement
;
CrysAlisPro, Oxford Diffraction Ltd.,
Version 1.171.33.55 (release 05-01-2010 CrysAlis171 .NET)
(compiled Jan  5 2010,16:28:46)
;
_computing_data_collection
;
CrysAlisPro, Oxford Diffraction Ltd.,
Version 1.171.33.55 (release 05-01-2010 CrysAlis171 .NET)
(compiled Jan  5 2010,16:28:46)
;
_computing_data_reduction
;
CrysAlisPro, Oxford Diffraction Ltd.,
Version 1.171.33.55 (release 05-01-2010 CrysAlis171 .NET)
(compiled Jan  5 2010,16:28:46)
;
_computing_molecular_graphics
;
CrystalMaker (CrystalMaker, 2009) and Mercury (CCDC, 2010)
;
_computing_publication_material 'WINGX (Farrugia, 1998)'
_computing_structure_refinement 'SHELXL-97 (Sheldrick, 1997)'
_computing_structure_solution 'SHELXS-97 (Sheldrick, 1990)'
_diffrn_ambient_temperature 293(2)
_diffrn_detector_area_resol_mean 10.4962
_diffrn_measured_fraction_theta_full 0.997
_diffrn_measured_fraction_theta_max 0.997
_diffrn_measurement_device_type 'Xcalibur, Atlas, Gemini'
_diffrn_measurement_method '\w scans'
_diffrn_radiation_monochromator graphite
_diffrn_radiation_source 'Enhance (Mo) X-ray Source'
_diffrn_radiation_type MoK\a
_diffrn_radiation_wavelength 0.71073
_diffrn_reflns_av_R_equivalents 0.0291
_diffrn_reflns_av_sigmaI/netI 0.0174
_diffrn_reflns_limit_h_max 15
_diffrn_reflns_limit_h_min -15
_diffrn_reflns_limit_k_max 17
_diffrn_reflns_limit_k_min -17
_diffrn_reflns_limit_l_max 18
_diffrn_reflns_limit_l_min -18
_diffrn_reflns_number 54549
_diffrn_reflns_theta_full 26.37
_diffrn_reflns_theta_max 26.37
_diffrn_reflns_theta_min 3.77
_diffrn_standards_number 0
_exptl_absorpt_coefficient_mu 0.471
_exptl_absorpt_correction_T_max 0.839
_exptl_absorpt_correction_T_min 0.711
_exptl_absorpt_correction_type multi-scan
_exptl_absorpt_process_details
;
(CrysAlisPro, Oxford Diffraction Ltd, 2010),
;
_exptl_crystal_colour colorless
_exptl_crystal_density_diffrn 1.441
_exptl_crystal_density_method 'not measured'
_exptl_crystal_description prism
_exptl_crystal_F_000 1008
_exptl_crystal_size_max 0.8
_exptl_crystal_size_mid 0.5
_exptl_crystal_size_min 0.3
_refine_diff_density_max 0.760
_refine_diff_density_min -1.610
_refine_diff_density_rms 0.072
_refine_ls_extinction_method none
_refine_ls_goodness_of_fit_ref 1.048
_refine_ls_hydrogen_treatment constr
_refine_ls_matrix_type full
_refine_ls_number_parameters 530
_refine_ls_number_reflns 8526
_refine_ls_number_restraints 0
_refine_ls_restrained_S_all 1.048
_refine_ls_R_factor_all 0.0499
_refine_ls_R_factor_gt 0.0437
_refine_ls_shift/su_max 0.000
_refine_ls_shift/su_mean 0.000
_refine_ls_structure_factor_coef Fsqd
_refine_ls_weighting_details 'calc w=1/[\s^2^(Fo^2^)+(0.0783P)^2^+1.9881P] where P=(Fo^2^+2Fc^2^)/3'
_refine_ls_weighting_scheme calc
_refine_ls_wR_factor_gt 0.1294
_refine_ls_wR_factor_ref 0.1357
_reflns_number_gt 7482
_reflns_number_total 8526
_reflns_threshold_expression >2sigma(I)
_cod_data_source_file cg300093h_si_002.cif
_cod_data_source_block Ca3_5PDC_DMF
_cod_database_code 4506024

loop_
_symmetry_equiv_pos_as_xyz
'x, y, z'
'-x, -y, -z'

loop_
_atom_site_label
_atom_site_type_symbol
_atom_site_fract_x
_atom_site_fract_y
_atom_site_fract_z
_atom_site_U_iso_or_equiv
_atom_site_adp_type
_atom_site_occupancy
_atom_site_symmetry_multiplicity
_atom_site_calc_flag
_atom_site_refinement_flags
_atom_site_disorder_assembly
_atom_site_disorder_group
Ca1 Ca 0.0000 0.0000 0.5000 0.02162(14) Uani 1 2 d S . .
Ca2 Ca 0.29920(4) 0.41956(3) 0.42279(3) 0.01877(11) Uani 1 1 d . . .
Ca3 Ca 0.0000 0.5000 0.0000 0.02985(17) Uani 1 2 d S . .
Ca4 Ca -0.46179(4) 0.06171(3) -0.13771(3) 0.01888(11) Uani 1 1 d . . .
O8 O -0.24180(15) 0.16187(13) -0.05908(12) 0.0294(4) Uani 1 1 d . . .
O2 O 0.25240(15) 0.31158(13) 0.51834(13) 0.0312(4) Uani 1 1 d . . .
O9 O 0.52385(16) 0.44612(13) 0.43037(12) 0.0319(4) Uani 1 1 d . . .
O6 O -0.31640(15) 0.01322(15) 0.22644(14) 0.0379(4) Uani 1 1 d . . .
O5 O -0.13578(16) 0.04385(14) 0.36380(13) 0.0357(4) Uani 1 1 d . . .
O4 O 0.84015(17) 0.46057(15) 0.83689(15) 0.0462(5) Uani 1 1 d . . .
O3 O 0.72685(17) 0.50314(16) 0.70457(15) 0.0493(6) Uani 1 1 d . . .
O1 O 0.15996(16) 0.16496(13) 0.54918(14) 0.0375(4) Uani 1 1 d . . .
C9 C -0.12223(19) 0.13839(16) 0.24397(16) 0.0213(4) Uani 1 1 d . . .
N2 N 0.07174(18) 0.28987(15) 0.28969(14) 0.0272(4) Uani 1 1 d . . .
C11 C -0.1015(2) 0.22520(17) 0.11840(16) 0.0231(4) Uani 1 1 d . . .
C14 C 0.0013(2) 0.21186(17) 0.31329(16) 0.0233(4) Uani 1 1 d . . .
H14 H 0.0365 0.2064 0.3794 0.028 Uiso 1 1 calc R . .
O7 O -0.09383(18) 0.32507(14) 0.00226(14) 0.0408(5) Uani 1 1 d . . .
C4 C 0.6147(2) 0.35918(17) 0.74394(17) 0.0251(5) Uani 1 1 d . . .
C3 C 0.4959(2) 0.34747(16) 0.66958(16) 0.0239(4) Uani 1 1 d . . .
H3 H 0.4905 0.3966 0.6334 0.029 Uiso 1 1 calc R . .
C2 C 0.3852(2) 0.26240(16) 0.64923(16) 0.0214(4) Uani 1 1 d . . .
C13 C 0.0193(2) 0.29582(18) 0.19382(17) 0.0273(5) Uani 1 1 d . . .
H13 H 0.0666 0.3505 0.1768 0.033 Uiso 1 1 calc R . .
C10 C -0.1729(2) 0.14470(17) 0.14441(16) 0.0237(4) Uani 1 1 d . . .
H10 H -0.2539 0.0955 0.0957 0.028 Uiso 1 1 calc R . .
C1 C 0.2554(2) 0.24434(16) 0.56576(16) 0.0224(4) Uani 1 1 d . . .
N1 N 0.51291(19) 0.20116(15) 0.77743(16) 0.0316(5) Uani 1 1 d . . .
O12 O 0.4417(2) 0.07409(13) 0.07407(14) 0.0384(4) Uani 1 1 d . . .
O10 O 0.35960(19) 0.29861(15) 0.32908(16) 0.0457(5) Uani 1 1 d . . .
C15 C 0.4687(2) 0.36661(18) 0.35332(18) 0.0278(5) Uani 1 1 d . . .
O11 O 0.5403(2) 0.16800(15) -0.00358(15) 0.0465(5) Uani 1 1 d . . .
C18 C 0.5518(2) 0.25773(18) 0.14865(18) 0.0295(5) Uani 1 1 d . . .
C16 C 0.5342(2) 0.35652(18) 0.28570(18) 0.0283(5) Uani 1 1 d . . .
C7 C 0.3985(2) 0.19077(17) 0.70498(18) 0.0277(5) Uani 1 1 d . . .
H7 H 0.3246 0.1331 0.6914 0.033 Uiso 1 1 calc R . .
C6 C 0.6189(2) 0.28488(18) 0.79675(18) 0.0303(5) Uani 1 1 d . . .
H6 H 0.6985 0.2933 0.8477 0.036 Uiso 1 1 calc R . .
C8 C -0.1968(2) 0.05836(17) 0.28092(17) 0.0243(4) Uani 1 1 d . . .
O16D O -0.4599(3) -0.0186(2) -0.29080(17) 0.0610(6) Uani 1 1 d . . .
C19 C 0.5077(2) 0.15802(18) 0.06666(18) 0.0293(5) Uani 1 1 d . . .
C5 C 0.7373(2) 0.44818(18) 0.76423(17) 0.0296(5) Uani 1 1 d . . .
C12 C -0.1500(2) 0.23870(17) 0.01189(17) 0.0246(4) Uani 1 1 d . . .
C17 C 0.4933(2) 0.26199(18) 0.21366(18) 0.0279(5) Uani 1 1 d . . .
H17 H 0.4277 0.2023 0.2089 0.033 Uiso 1 1 calc R . .
O13D O -0.0755(2) 0.0541(2) 0.61799(18) 0.0587(6) Uani 1 1 d . . .
O14D O 0.1824(2) 0.51223(19) 0.46536(19) 0.0607(6) Uani 1 1 d . . .
N3 N 0.6914(3) 0.44031(19) 0.2287(2) 0.0537(7) Uani 1 1 d . . .
C20 C 0.6495(3) 0.3483(2) 0.1596(2) 0.0447(7) Uani 1 1 d . . .
H20 H 0.6888 0.3451 0.1161 0.054 Uiso 1 1 calc R . .
C21 C 0.6336(3) 0.4429(2) 0.2903(2) 0.0399(6) Uani 1 1 d . . .
H21 H 0.6615 0.5062 0.3390 0.048 Uiso 1 1 calc R . .
O15D O 0.1313(3) 0.4489(2) -0.0613(2) 0.0729(7) Uani 1 1 d . . .
N7D N -0.5604(3) -0.1158(2) -0.4561(2) 0.0584(7) Uani 1 1 d . . .
C24D C 0.1062(4) 0.5487(3) 0.4155(4) 0.0712(11) Uani 1 1 d . . .
H24D H 0.0659 0.5203 0.3447 0.085 Uiso 1 1 calc R . .
N5D N 0.0774(3) 0.6211(2) 0.4512(3) 0.0665(9) Uani 1 1 d . . .
C33D C -0.1017(4) 0.0021(3) 0.6744(3) 0.0610(9) Uani 1 1 d . . .
N4D N -0.1031(4) 0.0403(3) 0.7603(2) 0.0749(10) Uani 1 1 d . . .
C27D C 0.1983(4) 0.4180(4) -0.0895(3) 0.0716(11) Uani 1 1 d . . .
H27D H 0.2007 0.4311 -0.1492 0.086 Uiso 1 1 calc R . .
N6D N 0.2673(5) 0.3690(5) -0.0471(4) 0.1167(18) Uani 1 1 d . . .
C26D C -0.0179(5) 0.6586(4) 0.3993(6) 0.123(2) Uani 1 1 d . . .
H26C H -0.0165 0.7139 0.4472 0.184 Uiso 1 1 calc R . .
H26A H -0.1020 0.6021 0.3679 0.184 Uiso 1 1 calc R . .
H26B H 0.0004 0.6850 0.3474 0.184 Uiso 1 1 calc R . .
C22D C -0.1323(6) -0.0259(5) 0.8231(4) 0.1066(19) Uani 1 1 d . . .
H22C H -0.1289 0.0161 0.8826 0.160 Uiso 1 1 calc R . .
H22B H -0.0695 -0.0570 0.8440 0.160 Uiso 1 1 calc R . .
H22A H -0.2176 -0.0803 0.7842 0.160 Uiso 1 1 calc R . .
C23D C -0.0748(9) 0.1524(5) 0.7963(5) 0.168(4) Uani 1 1 d . . .
H23C H -0.0804 0.1669 0.8599 0.253 Uiso 1 1 calc R . .
H23B H -0.1367 0.1705 0.7463 0.253 Uiso 1 1 calc R . .
H23A H 0.0112 0.1932 0.8063 0.253 Uiso 1 1 calc R . .
C25D C 0.1430(7) 0.6712(5) 0.5641(5) 0.113(2) Uani 1 1 d . . .
H25C H 0.1122 0.7241 0.5801 0.170 Uiso 1 1 calc R . .
H25B H 0.2352 0.7030 0.5869 0.170 Uiso 1 1 calc R . .
H25A H 0.1238 0.6188 0.5978 0.170 Uiso 1 1 calc R . .
C28D C 0.2562(6) 0.3386(5) 0.0457(5) 0.113 Uiso 1 1 d . . .
H28C H 0.3124 0.3026 0.0708 0.170 Uiso 1 1 calc R . .
H28A H 0.1681 0.2932 0.0262 0.170 Uiso 1 1 calc R . .
H28B H 0.2812 0.4008 0.0985 0.170 Uiso 1 1 calc R . .
C29D C 0.3429(6) 0.3315(5) -0.0870(5) 0.113 Uiso 1 1 d . . .
H29A H 0.3861 0.2971 -0.0423 0.170 Uiso 1 1 calc R . .
H29B H 0.4062 0.3896 -0.0915 0.170 Uiso 1 1 calc R . .
H29C H 0.2869 0.2825 -0.1539 0.170 Uiso 1 1 calc R . .
C31D C -0.4497(10) -0.1360(8) -0.4523(5) 0.113(3) Uani 0.675(5) 1 d P A 1
H31D H -0.4708 -0.1799 -0.5179 0.169 Uiso 0.675(5) 1 calc PR A 1
H31F H -0.4249 -0.1709 -0.4012 0.169 Uiso 0.675(5) 1 calc PR A 1
H31E H -0.3790 -0.0707 -0.4355 0.169 Uiso 0.675(5) 1 calc PR A 1
C30D C -0.5596(5) -0.0590(4) -0.3790(3) 0.0499(12) Uani 0.675(5) 1 d P A 1
H30D H -0.6338 -0.0465 -0.3871 0.060 Uiso 0.675(5) 1 calc PR A 1
C32D C -0.6744(7) -0.1542(6) -0.5612(4) 0.093(3) Uani 0.675(5) 1 d P A 1
H32C H -0.6574 -0.1946 -0.6091 0.139 Uiso 0.675(5) 1 calc PR A 1
H32A H -0.6867 -0.0950 -0.5828 0.139 Uiso 0.675(5) 1 calc PR A 1
H32B H -0.7514 -0.1973 -0.5582 0.139 Uiso 0.675(5) 1 calc PR A 1
C32' C -0.5810(17) -0.2011(13) -0.5249(13) 0.093 Uiso 0.325(5) 1 d P A 2
H32D H -0.6544 -0.2136 -0.5880 0.139 Uiso 0.325(5) 1 calc PR A 2
H32F H -0.5980 -0.2609 -0.4994 0.139 Uiso 0.325(5) 1 calc PR A 2
H32E H -0.5055 -0.1902 -0.5367 0.139 Uiso 0.325(5) 1 calc PR A 2
C30' C -0.4637(17) -0.0836(13) -0.3572(13) 0.093 Uiso 0.325(5) 1 d P A 2
H30' H -0.4010 -0.1121 -0.3414 0.111 Uiso 0.325(5) 1 calc PR A 2
C31' C -0.6583 -0.0676 -0.4673 0.093 Uiso 0.325(5) 1 d P A 2
H31C H -0.6235 -0.0079 -0.4088 0.139 Uiso 0.325(5) 1 calc PR A 2
H31B H -0.7362 -0.1185 -0.4720 0.139 Uiso 0.325(5) 1 calc PR A 2
H31A H -0.6779 -0.0454 -0.5282 0.139 Uiso 0.325(5) 1 calc PR A 2
H33D H -0.1209 -0.0827 0.6599 0.111 Uiso 1 1 d . . .

loop_
_atom_site_aniso_label
_atom_site_aniso_U_11
_atom_site_aniso_U_22
_atom_site_aniso_U_33
_atom_site_aniso_U_23
_atom_site_aniso_U_13
_atom_site_aniso_U_12
Ca1 0.0160(3) 0.0213(3) 0.0211(3) 0.0103(2) 0.0051(2) 0.0013(2)
Ca2 0.0170(2) 0.0176(2) 0.0177(2) 0.00765(15) 0.00528(16) 0.00353(16)
Ca3 0.0183(3) 0.0288(3) 0.0276(3) 0.0176(3) -0.0004(3) -0.0007(2)
Ca4 0.0180(2) 0.0173(2) 0.0163(2) 0.00561(15) 0.00521(16) 0.00313(16)
O8 0.0210(8) 0.0312(8) 0.0221(8) 0.0100(6) 0.0024(6) 0.0005(6)
O2 0.0225(8) 0.0306(8) 0.0301(8) 0.0197(7) 0.0033(7) 0.0026(7)
O9 0.0288(8) 0.0314(9) 0.0261(8) -0.0025(7) 0.0110(7) 0.0059(7)
O6 0.0179(8) 0.0442(10) 0.0350(9) 0.0221(8) 0.0027(7) -0.0027(7)
O5 0.0246(8) 0.0394(10) 0.0303(9) 0.0236(8) 0.0028(7) 0.0019(7)
O4 0.0223(9) 0.0454(11) 0.0396(10) 0.0271(9) -0.0079(8) -0.0065(8)
O3 0.0260(9) 0.0493(11) 0.0444(11) 0.0363(10) -0.0034(8) -0.0078(8)
O1 0.0196(8) 0.0291(9) 0.0441(10) 0.0206(8) 0.0008(7) -0.0035(7)
C9 0.0155(9) 0.0216(10) 0.0225(10) 0.0103(8) 0.0056(8) 0.0032(8)
N2 0.0198(9) 0.0263(9) 0.0223(9) 0.0098(7) 0.0034(7) -0.0018(7)
C11 0.0185(10) 0.0231(10) 0.0212(10) 0.0104(8) 0.0048(8) 0.0033(8)
C14 0.0172(10) 0.0248(10) 0.0206(10) 0.0102(8) 0.0040(8) 0.0024(8)
O7 0.0367(10) 0.0315(9) 0.0304(9) 0.0192(7) 0.0022(8) -0.0056(8)
C4 0.0197(10) 0.0223(10) 0.0222(10) 0.0099(8) 0.0030(8) 0.0005(8)
C3 0.0213(10) 0.0210(10) 0.0232(10) 0.0119(8) 0.0052(9) 0.0037(8)
C2 0.0184(10) 0.0198(10) 0.0206(10) 0.0083(8) 0.0053(8) 0.0038(8)
C13 0.0202(10) 0.0260(11) 0.0248(11) 0.0138(9) 0.0046(9) -0.0011(9)
C10 0.0164(9) 0.0233(10) 0.0220(10) 0.0094(8) 0.0029(8) 0.0017(8)
C1 0.0190(10) 0.0199(10) 0.0219(10) 0.0079(8) 0.0060(8) 0.0025(8)
N1 0.0218(9) 0.0281(10) 0.0343(11) 0.0202(9) 0.0036(8) 0.0020(8)
O12 0.0543(11) 0.0223(8) 0.0366(10) 0.0105(7) 0.0165(9) 0.0162(8)
O10 0.0374(10) 0.0337(10) 0.0555(12) -0.0066(9) 0.0293(10) -0.0017(8)
C15 0.0281(11) 0.0240(11) 0.0281(11) 0.0034(9) 0.0125(9) 0.0082(9)
O11 0.0673(14) 0.0393(10) 0.0378(10) 0.0035(8) 0.0337(10) 0.0174(10)
C18 0.0363(13) 0.0261(11) 0.0277(11) 0.0065(9) 0.0163(10) 0.0120(10)
C16 0.0292(12) 0.0256(11) 0.0269(11) 0.0030(9) 0.0132(10) 0.0077(9)
C7 0.0204(10) 0.0232(11) 0.0309(12) 0.0153(9) 0.0062(9) 0.0008(8)
C6 0.0195(10) 0.0294(12) 0.0296(12) 0.0173(10) 0.0013(9) 0.0018(9)
C8 0.0199(10) 0.0231(10) 0.0231(10) 0.0113(8) 0.0057(8) 0.0025(8)
O16D 0.0828(17) 0.0671(15) 0.0374(12) 0.0051(10) 0.0344(12) 0.0294(13)
C19 0.0368(13) 0.0270(11) 0.0273(11) 0.0079(9) 0.0130(10) 0.0182(10)
C5 0.0204(11) 0.0290(11) 0.0249(11) 0.0152(9) 0.0009(9) -0.0006(9)
C12 0.0177(10) 0.0269(11) 0.0239(11) 0.0129(9) 0.0053(8) 0.0042(8)
C17 0.0303(12) 0.0238(11) 0.0278(11) 0.0059(9) 0.0135(10) 0.0082(9)
O13D 0.0686(15) 0.0790(16) 0.0537(13) 0.0277(12) 0.0417(12) 0.0386(13)
O14D 0.0593(14) 0.0643(15) 0.0701(15) 0.0140(12) 0.0251(12) 0.0456(13)
N3 0.0630(17) 0.0347(12) 0.0558(16) -0.0033(11) 0.0429(14) -0.0041(11)
C20 0.0559(17) 0.0345(14) 0.0474(16) 0.0045(12) 0.0376(15) 0.0072(12)
C21 0.0449(15) 0.0260(12) 0.0404(14) -0.0019(10) 0.0253(13) 0.0002(11)
O15D 0.0658(16) 0.090(2) 0.091(2) 0.0423(16) 0.0465(16) 0.0431(15)
N7D 0.0705(19) 0.0538(16) 0.0433(15) 0.0006(12) 0.0282(14) 0.0166(14)
C24D 0.050(2) 0.059(2) 0.098(3) 0.013(2) 0.025(2) 0.0266(18)
N5D 0.0481(16) 0.0566(17) 0.115(3) 0.0333(18) 0.0424(18) 0.0343(14)
C33D 0.070(2) 0.085(3) 0.059(2) 0.0314(19) 0.0408(19) 0.050(2)
N4D 0.077(2) 0.098(3) 0.0513(18) 0.0209(17) 0.0390(17) 0.024(2)
C27D 0.067(2) 0.090(3) 0.072(3) 0.042(2) 0.037(2) 0.032(2)
N6D 0.124(4) 0.188(5) 0.093(3) 0.054(3) 0.050(3) 0.123(4)
C26D 0.064(3) 0.075(3) 0.219(7) 0.043(4) 0.035(4) 0.048(3)
C22D 0.114(4) 0.159(5) 0.084(3) 0.067(4) 0.068(3) 0.056(4)
C23D 0.253(10) 0.087(4) 0.119(5) -0.024(4) 0.132(6) -0.030(5)
C25D 0.153(6) 0.108(4) 0.114(5) 0.023(3) 0.075(4) 0.080(4)
C31D 0.156(8) 0.174(9) 0.059(4) 0.029(5) 0.048(5) 0.129(8)
C30D 0.051(3) 0.061(3) 0.034(2) 0.003(2) 0.024(2) 0.015(2)
C32D 0.087(5) 0.099(5) 0.043(3) -0.010(3) 0.023(3) -0.005(4)

loop_
_atom_type_symbol
_atom_type_description
_atom_type_scat_dispersion_real
_atom_type_scat_dispersion_imag
_atom_type_scat_source
C C 0.0033 0.0016 'International Tables Vol C Tables 4.2.6.8 and 6.1.1.4'
H H 0.0000 0.0000 'International Tables Vol C Tables 4.2.6.8 and 6.1.1.4'
O O 0.0106 0.0060 'International Tables Vol C Tables 4.2.6.8 and 6.1.1.4'
Ca Ca 0.2262 0.3064 'International Tables Vol C Tables 4.2.6.8 and 6.1.1.4'
N N 0.0061 0.0033 'International Tables Vol C Tables 4.2.6.8 and 6.1.1.4'

loop_
_geom_angle_atom_site_label_1
_geom_angle_atom_site_label_2
_geom_angle_atom_site_label_3
_geom_angle
_geom_angle_site_symmetry_1
_geom_angle_site_symmetry_3
O1 Ca1 O1 180.0 2_556 .
O1 Ca1 O5 89.20(6) 2_556 2_556
O1 Ca1 O5 90.80(6) . 2_556
O1 Ca1 O5 90.80(6) 2_556 .
O1 Ca1 O5 89.20(6) . .
O5 Ca1 O5 180.0 2_556 .
O1 Ca1 O13D 92.27(8) 2_556 2_556
O1 Ca1 O13D 87.73(8) . 2_556
O5 Ca1 O13D 95.46(8) 2_556 2_556
O5 Ca1 O13D 84.54(8) . 2_556
O1 Ca1 O13D 87.73(8) 2_556 .
O1 Ca1 O13D 92.27(8) . .
O5 Ca1 O13D 84.54(8) 2_556 .
O5 Ca1 O13D 95.46(8) . .
O13D Ca1 O13D 179.999(1) 2_556 .
O1 Ca1 C33D 105.25(9) 2_556 2_556
O1 Ca1 C33D 74.75(9) . 2_556
O5 Ca1 C33D 108.65(8) 2_556 2_556
O5 Ca1 C33D 71.35(8) . 2_556
O13D Ca1 C33D 18.73(9) 2_556 2_556
O13D Ca1 C33D 161.28(9) . 2_556
O3 Ca2 O2 160.76(6) 2_666 .
O3 Ca2 O14D 83.60(9) 2_666 .
O2 Ca2 O14D 89.59(8) . .
O3 Ca2 O9 103.97(7) 2_666 2_666
O2 Ca2 O9 92.77(6) . 2_666
O14D Ca2 O9 81.77(8) . 2_666
O3 Ca2 O10 87.60(9) 2_666 .
O2 Ca2 O10 93.89(7) . .
O14D Ca2 O10 162.49(8) . .
O9 Ca2 O10 115.13(6) 2_666 .
O3 Ca2 N2 80.30(6) 2_666 .
O2 Ca2 N2 81.03(6) . .
O14D Ca2 N2 83.06(8) . .
O9 Ca2 N2 163.64(6) 2_666 .
O10 Ca2 N2 80.55(7) . .
O3 Ca2 O9 85.38(7) 2_666 .
O2 Ca2 O9 110.47(6) . .
O14D Ca2 O9 142.05(8) . .
O9 Ca2 O9 65.92(6) 2_666 .
O10 Ca2 O9 51.48(6) . .
N2 Ca2 O9 130.42(6) . .
O3 Ca2 C15 81.07(8) 2_666 .
O2 Ca2 C15 108.09(7) . .
O14D Ca2 C15 161.62(8) . .
O9 Ca2 C15 92.15(6) 2_666 .
O10 Ca2 C15 26.01(6) . .
N2 Ca2 C15 104.15(7) . .
O9 Ca2 C15 26.38(6) . .
O3 Ca2 Ca2 95.08(5) 2_666 2_666
O2 Ca2 Ca2 104.12(4) . 2_666
O14D Ca2 Ca2 113.93(7) . 2_666
O9 Ca2 Ca2 34.38(4) 2_666 2_666
O10 Ca2 Ca2 81.85(5) . 2_666
N2 Ca2 Ca2 161.97(5) . 2_666
O9 Ca2 Ca2 31.55(4) . 2_666
C15 Ca2 Ca2 57.82(5) . 2_666
O4 Ca3 O4 180.0 2_666 1_454
O4 Ca3 O15D 92.10(10) 2_666 2_565
O4 Ca3 O15D 87.90(10) 1_454 2_565
O4 Ca3 O15D 87.90(10) 2_666 .
O4 Ca3 O15D 92.10(10) 1_454 .
O15D Ca3 O15D 179.999(2) 2_565 .
O4 Ca3 O7 90.10(6) 2_666 2_565
O4 Ca3 O7 89.90(6) 1_454 2_565
O15D Ca3 O7 88.48(9) 2_565 2_565
O15D Ca3 O7 91.52(9) . 2_565
O4 Ca3 O7 89.90(6) 2_666 .
O4 Ca3 O7 90.10(6) 1_454 .
O15D Ca3 O7 91.52(9) 2_565 .
O15D Ca3 O7 88.48(9) . .
O7 Ca3 O7 180.0 2_565 .
O12 Ca4 O11 100.09(7) 2 1_455
O12 Ca4 O6 95.75(7) 2 2_455
O11 Ca4 O6 94.67(8) 1_455 2_455
O12 Ca4 O8 94.36(7) 2 .
O11 Ca4 O8 83.33(7) 1_455 .
O6 Ca4 O8 169.89(6) 2_455 .
O12 Ca4 O16D 91.57(8) 2 .
O11 Ca4 O16D 168.16(8) 1_455 .
O6 Ca4 O16D 86.18(8) 2_455 .
O8 Ca4 O16D 93.77(8) . .
O12 Ca4 N1 174.85(7) 2 1_454
O11 Ca4 N1 85.01(8) 1_455 1_454
O6 Ca4 N1 83.11(6) 2_455 1_454
O8 Ca4 N1 86.84(6) . 1_454
O16D Ca4 N1 83.36(8) . 1_454
C12 O8 Ca4 146.71(16) . .
C1 O2 Ca2 160.65(16) . .
C15 O9 Ca2 156.68(16) . 2_666
C15 O9 Ca2 88.32(14) . .
Ca2 O9 Ca2 114.08(6) 2_666 .
C8 O6 Ca4 174.98(19) . 2_455
C8 O5 Ca1 167.28(18) . .
C5 O4 Ca3 162.2(2) . 1_656
C5 O3 Ca2 171.0(2) . 2_666
C1 O1 Ca1 168.06(18) . .
C10 C9 C14 118.17(19) . .
C10 C9 C8 122.90(18) . .
C14 C9 C8 118.89(19) . .
C14 N2 C13 117.23(18) . .
C14 N2 Ca2 120.81(14) . .
C13 N2 Ca2 121.94(14) . .
C13 C11 C10 117.99(19) . .
C13 C11 C12 119.22(18) . .
C10 C11 C12 122.79(19) . .
N2 C14 C9 123.42(19) . .
N2 C14 H14 118.3 . .
C9 C14 H14 118.3 . .
C12 O7 Ca3 171.12(19) . .
C3 C4 C6 118.5(2) . .
C3 C4 C5 120.79(19) . .
C6 C4 C5 120.63(19) . .
C4 C3 C2 119.75(19) . .
C4 C3 H3 120.1 . .
C2 C3 H3 120.1 . .
C3 C2 C7 117.96(19) . .
C3 C2 C1 121.28(18) . .
C7 C2 C1 120.68(18) . .
N2 C13 C11 123.86(19) . .
N2 C13 H13 118.1 . .
C11 C13 H13 118.1 . .
C9 C10 C11 119.28(19) . .
C9 C10 H10 120.4 . .
C11 C10 H10 120.4 . .
O1 C1 O2 125.1(2) . .
O1 C1 C2 118.37(19) . .
O2 C1 C2 116.57(18) . .
C7 N1 C6 118.10(18) . .
C7 N1 Ca4 122.26(14) . 1_656
C6 N1 Ca4 119.28(14) . 1_656
C19 O12 Ca4 141.54(17) . 2
C15 O10 Ca2 93.39(14) . .
O10 C15 O9 122.4(2) . .
O10 C15 C16 118.9(2) . .
O9 C15 C16 118.6(2) . .
O10 C15 Ca2 60.60(13) . .
O9 C15 Ca2 65.30(12) . .
C16 C15 Ca2 157.81(17) . .
C19 O11 Ca4 137.68(17) . 1_655
C20 C18 C17 118.1(2) . .
C20 C18 C19 120.8(2) . .
C17 C18 C19 121.1(2) . .
C17 C16 C21 118.2(2) . .
C17 C16 C15 120.9(2) . .
C21 C16 C15 120.8(2) . .
N1 C7 C2 122.98(19) . .
N1 C7 H7 118.5 . .
C2 C7 H7 118.5 . .
N1 C6 C4 122.7(2) . .
N1 C6 H6 118.7 . .
C4 C6 H6 118.7 . .
O6 C8 O5 125.1(2) . .
O6 C8 C9 116.61(19) . .
O5 C8 C9 118.32(19) . .
C30' O16D C30D 59.7(9) . .
C30' O16D Ca4 161.1(8) . .
C30D O16D Ca4 124.4(3) . .
O12 C19 O11 126.0(2) . .
O12 C19 C18 118.0(2) . .
O11 C19 C18 116.0(2) . .
O4 C5 O3 125.1(2) . .
O4 C5 C4 118.61(19) . .
O3 C5 C4 116.31(19) . .
O7 C12 O8 125.4(2) . .
O7 C12 C11 117.34(19) . .
O8 C12 C11 117.23(18) . .
C16 C17 C18 119.0(2) . .
C16 C17 H17 120.5 . .
C18 C17 H17 120.5 . .
C33D O13D Ca1 123.5(2) . .
C24D O14D Ca2 133.0(3) . .
C21 N3 C20 116.8(2) . .
N3 C20 C18 124.1(2) . .
N3 C20 H20 117.9 . .
C18 C20 H20 117.9 . .
N3 C21 C16 123.7(2) . .
N3 C21 H21 118.1 . .
C16 C21 H21 118.1 . .
C27D O15D Ca3 175.9(3) . .
C30D N7D C32' 160.0(8) . .
C30D N7D C30' 55.7(8) . .
C32' N7D C30' 121.0(11) . .
C30D N7D C31D 122.9(5) . .
C32' N7D C31D 62.3(8) . .
C30' N7D C31D 68.2(8) . .
C30D N7D C31' 57.6(3) . .
C32' N7D C31' 123.7(8) . .
C30' N7D C31' 113.0(8) . .
C31D N7D C31' 163.7(5) . .
C30D N7D C32D 121.2(5) . .
C32' N7D C32D 60.5(8) . .
C30' N7D C32D 175.3(8) . .
C31D N7D C32D 115.5(5) . .
C31' N7D C32D 64.5(4) . .
O14D C24D N5D 126.7(4) . .
O14D C24D H24D 116.7 . .
N5D C24D H24D 116.7 . .
C24D N5D C26D 129.0(5) . .
C24D N5D C25D 118.4(4) . .
C26D N5D C25D 112.5(4) . .
O13D C33D N4D 125.2(4) . .
O13D C33D H33D 123.4(3) . .
N4D C33D H33D 111.4(3) . .
C33D N4D C22D 121.7(4) . .
C33D N4D C23D 120.4(4) . .
C22D N4D C23D 117.9(4) . .
O15D C27D N6D 127.4(4) . .
O15D C27D H27D 116.3 . .
N6D C27D H27D 116.3 . .
C27D N6D C29D 124.4(5) . .
C27D N6D C28D 117.2(4) . .
C29D N6D C28D 118.1(5) . .
N5D C26D H26C 109.5 . .
N5D C26D H26A 109.5 . .
H26C C26D H26A 109.5 . .
N5D C26D H26B 109.5 . .
H26C C26D H26B 109.5 . .
H26A C26D H26B 109.5 . .
N4D C22D H22C 109.5 . .
N4D C22D H22B 109.5 . .
H22C C22D H22B 109.5 . .
N4D C22D H22A 109.5 . .
H22C C22D H22A 109.5 . .
H22B C22D H22A 109.5 . .
N4D C23D H23C 109.5 . .
N4D C23D H23B 109.5 . .
H23C C23D H23B 109.5 . .
N4D C23D H23A 109.5 . .
H23C C23D H23A 109.5 . .
H23B C23D H23A 109.5 . .
N5D C25D H25C 109.5 . .
N5D C25D H25B 109.5 . .
H25C C25D H25B 109.5 . .
N5D C25D H25A 109.5 . .
H25C C25D H25A 109.5 . .
H25B C25D H25A 109.5 . .
N6D C28D H28C 109.5 . .
N6D C28D H28A 109.5 . .
H28C C28D H28A 109.5 . .
N6D C28D H28B 109.5 . .
H28C C28D H28B 109.5 . .
H28A C28D H28B 109.5 . .
N6D C29D H29A 109.5 . .
N6D C29D H29B 109.5 . .
H29A C29D H29B 109.5 . .
N6D C29D H29C 109.5 . .
H29A C29D H29C 109.5 . .
H29B C29D H29C 109.5 . .
N7D C31D H31D 109.5 . .
N7D C31D H31F 109.5 . .
H31D C31D H31F 109.5 . .
N7D C31D H31E 109.5 . .
H31D C31D H31E 109.5 . .
H31F C31D H31E 109.5 . .
N7D C30D O16D 122.4(4) . .
N7D C30D H30D 118.8 . .
O16D C30D H30D 118.8 . .
N7D C32D H32C 109.5 . .
N7D C32D H32A 109.5 . .
H32C C32D H32A 109.5 . .
N7D C32D H32B 109.5 . .
H32C C32D H32B 109.5 . .
H32A C32D H32B 109.5 . .
N7D C32' H32D 109.5 . .
N7D C32' H32F 109.5 . .
H32D C32' H32F 109.5 . .
N7D C32' H32E 109.5 . .
H32D C32' H32E 109.5 . .
H32F C32' H32E 109.5 . .
O16D C30' N7D 120.7(14) . .
O16D C30' H30' 119.7 . .
N7D C30' H30' 119.7 . .
N7D C31' H31C 109.5 . .
N7D C31' H31B 109.5 . .
H31C C31' H31B 109.5 . .
N7D C31' H31A 109.5 . .
H31C C31' H31A 109.5 . .
H31B C31' H31A 109.5 . .

loop_
_geom_bond_atom_site_label_1
_geom_bond_atom_site_label_2
_geom_bond_distance
_geom_bond_site_symmetry_2
Ca1 O1 2.3055(16) 2_556
Ca1 O1 2.3055(16) .
Ca1 O5 2.3638(16) 2_556
Ca1 O5 2.3639(16) .
Ca1 O13D 2.373(2) 2_556
Ca1 O13D 2.373(2) .
Ca1 C33D 3.229(3) 2_556
Ca2 O3 2.2632(17) 2_666
Ca2 O2 2.2903(15) .
Ca2 O14D 2.362(2) .
Ca2 O9 2.3857(16) 2_666
Ca2 O10 2.4721(19) .
Ca2 N2 2.5647(18) .
Ca2 O9 2.5745(17) .
Ca2 C15 2.833(2) .
Ca2 Ca2 4.1631(8) 2_666
Ca3 O4 2.3020(17) 2_666
Ca3 O4 2.3021(17) 1_454
Ca3 O15D 2.322(3) 2_565
Ca3 O15D 2.322(3) .
Ca3 O7 2.3686(16) 2_565
Ca3 O7 2.3686(16) .
Ca4 O12 2.2698(17) 2
Ca4 O11 2.2791(18) 1_455
Ca4 O6 2.2898(16) 2_455
Ca4 O8 2.3040(16) .
Ca4 O16D 2.378(2) .
Ca4 N1 2.4940(18) 1_454
O8 C12 1.248(3) .
O2 C1 1.249(3) .
O9 C15 1.259(3) .
O9 Ca2 2.3858(16) 2_666
O6 C8 1.248(3) .
O6 Ca4 2.2898(16) 2_455
O5 C8 1.250(3) .
O4 C5 1.240(3) .
O4 Ca3 2.3020(17) 1_656
O3 C5 1.243(3) .
O3 Ca2 2.2631(17) 2_666
O1 C1 1.243(3) .
C9 C10 1.389(3) .
C9 C14 1.394(3) .
C9 C8 1.509(3) .
N2 C14 1.338(3) .
N2 C13 1.340(3) .
C11 C13 1.388(3) .
C11 C10 1.389(3) .
C11 C12 1.517(3) .
C14 H14 0.9300 .
O7 C12 1.247(3) .
C4 C3 1.382(3) .
C4 C6 1.384(3) .
C4 C5 1.503(3) .
C3 C2 1.383(3) .
C3 H3 0.9300 .
C2 C7 1.391(3) .
C2 C1 1.502(3) .
C13 H13 0.9300 .
C10 H10 0.9300 .
N1 C7 1.341(3) .
N1 C6 1.342(3) .
N1 Ca4 2.4939(18) 1_656
O12 C19 1.245(3) .
O12 Ca4 2.2697(17) 2
O10 C15 1.244(3) .
C15 C16 1.498(3) .
O11 C19 1.246(3) .
O11 Ca4 2.2791(18) 1_655
C18 C20 1.379(4) .
C18 C17 1.388(3) .
C18 C19 1.504(3) .
C16 C17 1.386(3) .
C16 C21 1.389(3) .
C7 H7 0.9300 .
C6 H6 0.9300 .
O16D C30' 1.210(17) .
O16D C30D 1.289(5) .
C17 H17 0.9300 .
O13D C33D 1.242(4) .
O14D C24D 1.238(5) .
N3 C21 1.335(3) .
N3 C20 1.337(4) .
C20 H20 0.9300 .
C21 H21 0.9300 .
O15D C27D 1.193(5) .
N7D C30D 1.283(5) .
N7D C32' 1.338(16) .
N7D C30' 1.381(17) .
N7D C31D 1.428(8) .
N7D C31' 1.499(3) .
N7D C32D 1.514(7) .
C24D N5D 1.272(5) .
C24D H24D 0.9300 .
N5D C26D 1.415(5) .
N5D C25D 1.489(7) .
C33D N4D 1.307(5) .
C33D H33D 1.106(4) .
N4D C22D 1.456(6) .
N4D C23D 1.466(7) .
C27D N6D 1.278(6) .
C27D H27D 0.9300 .
N6D C29D 1.431(7) .
N6D C28D 1.526(7) .
C26D H26C 0.9600 .
C26D H26A 0.9600 .
C26D H26B 0.9600 .
C22D H22C 0.9600 .
C22D H22B 0.9600 .
C22D H22A 0.9600 .
C23D H23C 0.9600 .
C23D H23B 0.9600 .
C23D H23A 0.9600 .
C25D H25C 0.9600 .
C25D H25B 0.9600 .
C25D H25A 0.9600 .
C28D H28C 0.9600 .
C28D H28A 0.9600 .
C28D H28B 0.9600 .
C29D H29A 0.9600 .
C29D H29B 0.9600 .
C29D H29C 0.9600 .
C31D H31D 0.9600 .
C31D H31F 0.9600 .
C31D H31E 0.9600 .
C30D H30D 0.9300 .
C32D H32C 0.9600 .
C32D H32A 0.9600 .
C32D H32B 0.9600 .
C32' H32D 0.9600 .
C32' H32F 0.9600 .
C32' H32E 0.9600 .
C30' H30' 0.9300 .
C31' H31C 0.9600 .
C31' H31B 0.9600 .
C31' H31A 0.9600 .
